data_7207971
loop_
_publ_author_name
'Ji, Can'
'Li, Bo'
'Ma, Ming-Li'
'Zang, Shuang-Quan'
'Hou, Hong-Wei'
'Mak, Thomas C. W.'

_publ_section_title
;
 A series of five divalent zinc and cadmium coordination polymers based on
 a new bifunctional ligand: syntheses, crystal structures, and properties
;
_journal_issue 11
_journal_name_full CrystEngComm
_journal_page_first 3951
_journal_paper_doi 10.1039/c2ce06720j
_journal_volume 14
_journal_year 2012
_chemical_formula_moiety 'C30 H30 N8 O6 Cd, 3(H2 O)'
_chemical_formula_sum 'C30 H36 Cd N8 O9'
_chemical_formula_weight 765.07
_chemical_name_systematic
;
?
;
_space_group_IT_number 15
_symmetry_cell_setting monoclinic
_symmetry_space_group_name_Hall '-C 2yc'
_symmetry_space_group_name_H-M 'C 1 2/c 1'
_atom_sites_solution_hydrogens geom
_atom_sites_solution_primary direct
_atom_sites_solution_secondary difmap
_audit_creation_method SHELXL-97
_cell_angle_alpha 90.00
_cell_angle_beta 133.12(3)
_cell_angle_gamma 90.00
_cell_formula_units_Z 4
_cell_length_a 25.876(8)
_cell_length_b 9.8293(8)
_cell_length_c 17.814(3)
_cell_measurement_reflns_used 2633
_cell_measurement_temperature 296
_cell_measurement_theta_max 29.0730
_cell_measurement_theta_min 3.1269
_cell_volume 3307(2)
_computing_structure_refinement 'SHELXL-97 (Sheldrick, 1997)'
_computing_structure_solution 'SHELXS-97 (Sheldrick, 1990)'
_diffrn_ambient_temperature 296
_diffrn_measured_fraction_theta_full 0.980
_diffrn_measured_fraction_theta_max 0.980
_diffrn_radiation_monochromator graphite
_diffrn_radiation_source 'fine-focus sealed tube'
_diffrn_radiation_type MoK\a
_diffrn_radiation_wavelength 0.71073
_diffrn_reflns_av_R_equivalents 0.0236
_diffrn_reflns_av_sigmaI/netI 0.0376
_diffrn_reflns_limit_h_max 30
_diffrn_reflns_limit_h_min -25
_diffrn_reflns_limit_k_max 8
_diffrn_reflns_limit_k_min -11
_diffrn_reflns_limit_l_max 14
_diffrn_reflns_limit_l_min -21
_diffrn_reflns_number 4200
_diffrn_reflns_theta_full 25.00
_diffrn_reflns_theta_max 25.00
_diffrn_reflns_theta_min 3.13
_exptl_absorpt_coefficient_mu 0.725
_exptl_absorpt_correction_T_max 0.8990
_exptl_absorpt_correction_T_min 0.8685
_exptl_absorpt_correction_type multi-scan
_exptl_absorpt_process_details SADABS(2009)
_exptl_crystal_density_diffrn 1.537
_exptl_crystal_density_method 'not measured'
_exptl_crystal_F_000 1568
_exptl_crystal_size_max 0.20
_exptl_crystal_size_mid 0.18
_exptl_crystal_size_min 0.15
_refine_diff_density_max 0.750
_refine_diff_density_min -0.552
_refine_diff_density_rms 0.067
_refine_ls_extinction_method none
_refine_ls_goodness_of_fit_ref 1.063
_refine_ls_hydrogen_treatment constr
_refine_ls_matrix_type full
_refine_ls_number_parameters 211
_refine_ls_number_reflns 2863
_refine_ls_number_restraints 0
_refine_ls_restrained_S_all 1.063
_refine_ls_R_factor_all 0.0412
_refine_ls_R_factor_gt 0.0344
_refine_ls_shift/su_max 0.000
_refine_ls_shift/su_mean 0.000
_refine_ls_structure_factor_coef Fsqd
_refine_ls_weighting_details 'calc w=1/[\s^2^(Fo^2^)+(0.0543P)^2^+0.0000P] where P=(Fo^2^+2Fc^2^)/3'
_refine_ls_weighting_scheme calc
_refine_ls_wR_factor_gt 0.0889
_refine_ls_wR_factor_ref 0.0923
_reflns_number_gt 2514
_reflns_number_total 2863
_reflns_threshold_expression >2sigma(I)
_cod_data_source_file c2ce06720j.txt
_cod_data_source_block 2
_cod_original_sg_symbol_Hall '-C 2yc '
_cod_original_sg_symbol_H-M 'C 2/c'
_cod_database_code 7207971

loop_
_symmetry_equiv_pos_as_xyz
'x, y, z'
'-x, y, -z+1/2'
'x+1/2, y+1/2, z'
'-x+1/2, y+1/2, -z+1/2'
'-x, -y, -z'
'x, -y, z-1/2'
'-x+1/2, -y+1/2, -z'
'x+1/2, -y+1/2, z-1/2'

loop_
_atom_site_label
_atom_site_type_symbol
_atom_site_fract_x
_atom_site_fract_y
_atom_site_fract_z
_atom_site_U_iso_or_equiv
_atom_site_adp_type
_atom_site_occupancy
_atom_site_symmetry_multiplicity
_atom_site_calc_flag
_atom_site_refinement_flags
Cd1 Cd 0.0000 0.09528(3) 0.2500 0.03419(13) Uani 1 2 d S
N1 N 0.07909(11) 0.2598(3) 0.29093(17) 0.0381(6) Uani 1 1 d .
N2 N 0.12440(11) 0.4462(3) 0.28764(17) 0.0337(5) Uani 1 1 d .
N3 N 0.39401(12) 0.5122(3) 0.42721(17) 0.0435(6) Uani 1 1 d .
N4 N 0.44375(13) 0.4288(3) 0.57860(18) 0.0444(6) Uani 1 1 d .
O1 O 0.17520(11) 0.3613(3) -0.01353(16) 0.0502(6) Uani 1 1 d .
O2 O 0.07172(11) 0.4255(3) -0.07022(16) 0.0566(7) Uani 1 1 d .
O1W O -0.07372(12) -0.07484(18) 0.23019(18) 0.0495(6) Uani 1 1 d .
H1WA H -0.0516 -0.1377 0.2411 0.074 Uiso 1 1 d R
H1WB H -0.1131 -0.0753 0.1763 0.074 Uiso 1 1 d R
O2W O 0.00000(12) 0.70570(18) 0.25000(18) 0.0416(7) Uani 1 2 d SR
H2WA H 0.0164 0.6520 0.2988 0.062 Uiso 1 1 d R
O3W O 0.29998(12) 0.3989(2) 0.03711(18) 0.0552(6) Uani 1 1 d .
H3WB H 0.2610 0.3875 0.0214 0.066 Uiso 1 1 d R
H3WA H 0.3071 0.3321 0.0148 0.083 Uiso 1 1 d R
C1 C 0.15126(15) 0.2532(3) 0.3665(2) 0.0460(8) Uani 1 1 d .
H1 H 0.1768 0.1812 0.4122 0.055 Uiso 1 1 calc R
C2 C 0.17990(16) 0.3658(3) 0.3650(2) 0.0474(8) Uani 1 1 d .
H2 H 0.2279 0.3854 0.4079 0.057 Uiso 1 1 calc R
C3 C 0.06554(15) 0.3779(3) 0.2457(2) 0.0368(7) Uani 1 1 d .
H3 H 0.0201 0.4099 0.1909 0.044 Uiso 1 1 calc R
C4 C 0.12926(17) 0.5791(3) 0.2558(2) 0.0375(7) Uani 1 1 d .
H4A H 0.1533 0.6427 0.3125 0.045 Uiso 1 1 calc R
H4B H 0.0821 0.6137 0.1992 0.045 Uiso 1 1 calc R
C5 C 0.16935(15) 0.5671(3) 0.2226(2) 0.0334(6) Uani 1 1 d .
C6 C 0.13640(14) 0.5114(3) 0.12692(19) 0.0334(6) Uani 1 1 d .
H6 H 0.0884 0.4903 0.0812 0.040 Uiso 1 1 calc R
C7 C 0.17414(13) 0.4870(3) 0.09895(19) 0.0319(6) Uani 1 1 d .
C8 C 0.24605(14) 0.5190(3) 0.16795(19) 0.0361(7) Uani 1 1 d .
H8 H 0.2720 0.5009 0.1505 0.043 Uiso 1 1 calc R
C9 C 0.27911(15) 0.5773(3) 0.2620(2) 0.0360(7) Uani 1 1 d .
C10 C 0.24022(16) 0.6014(3) 0.2883(2) 0.0380(7) Uani 1 1 d .
H10 H 0.2623 0.6414 0.3514 0.046 Uiso 1 1 calc R
C11 C 0.35807(16) 0.6053(3) 0.3400(2) 0.0455(8) Uani 1 1 d .
H11A H 0.3766 0.5933 0.3080 0.055 Uiso 1 1 calc R
H11B H 0.3668 0.6986 0.3638 0.055 Uiso 1 1 calc R
C12 C 0.42339(16) 0.5389(4) 0.5230(2) 0.0446(7) Uani 1 1 d .
H12 H 0.4288 0.6263 0.5476 0.054 Uiso 1 1 calc R
C13 C 0.4253(2) 0.3257(5) 0.5148(3) 0.0935(12) Uani 1 1 d .
H13 H 0.4328 0.2340 0.5325 0.112 Uiso 1 1 calc R
C14 C 0.3943(3) 0.3745(4) 0.4216(3) 0.0935(12) Uani 1 1 d .
H14 H 0.3765 0.3235 0.3641 0.112 Uiso 1 1 calc R
C15 C 0.13745(15) 0.4201(3) -0.0034(2) 0.0361(7) Uani 1 1 d .

loop_
_atom_site_aniso_label
_atom_site_aniso_U_11
_atom_site_aniso_U_22
_atom_site_aniso_U_33
_atom_site_aniso_U_23
_atom_site_aniso_U_13
_atom_site_aniso_U_12
Cd1 0.03504(19) 0.03054(19) 0.0372(2) 0.000 0.02475(16) 0.000
N1 0.0360(12) 0.0340(14) 0.0441(13) 0.0024(11) 0.0274(11) -0.0014(11)
N2 0.0360(13) 0.0344(13) 0.0359(12) -0.0007(10) 0.0266(12) -0.0015(11)
N3 0.0410(13) 0.0487(17) 0.0311(12) -0.0074(12) 0.0209(12) -0.0051(13)
N4 0.0439(15) 0.0422(16) 0.0361(14) -0.0012(11) 0.0231(13) -0.0011(12)
O1 0.0447(11) 0.0623(15) 0.0484(13) -0.0158(11) 0.0337(11) 0.0000(11)
O2 0.0339(12) 0.086(2) 0.0340(11) -0.0153(11) 0.0170(10) 0.0054(11)
O1W 0.0465(12) 0.0449(14) 0.0538(13) -0.0040(10) 0.0330(12) -0.0050(10)
O2W 0.0411(14) 0.0363(17) 0.0324(14) 0.000 0.0192(13) 0.000
O3W 0.0430(12) 0.0589(17) 0.0609(15) -0.0077(11) 0.0345(12) -0.0022(10)
C1 0.0451(16) 0.0389(19) 0.0453(17) 0.0096(14) 0.0275(15) 0.0029(15)
C2 0.0327(15) 0.0489(19) 0.0441(18) 0.0072(15) 0.0198(15) -0.0047(15)
C3 0.0324(14) 0.0397(17) 0.0397(16) 0.0012(13) 0.0252(14) 0.0035(13)
C4 0.0505(17) 0.0331(17) 0.0434(16) -0.0007(12) 0.0377(15) 0.0000(13)
C5 0.0421(15) 0.0306(16) 0.0348(14) 0.0018(11) 0.0291(14) 0.0005(12)
C6 0.0340(14) 0.0302(16) 0.0339(14) 0.0028(12) 0.0224(13) 0.0016(13)
C7 0.0353(14) 0.0305(15) 0.0307(13) 0.0023(12) 0.0229(12) 0.0026(12)
C8 0.0361(14) 0.0435(18) 0.0332(14) 0.0018(13) 0.0255(13) -0.0011(14)
C9 0.0387(15) 0.0378(17) 0.0315(14) 0.0006(12) 0.0239(13) -0.0041(13)
C10 0.0449(16) 0.0394(18) 0.0308(14) -0.0044(12) 0.0263(14) -0.0075(13)
C11 0.0415(17) 0.056(2) 0.0358(16) -0.0016(14) 0.0252(15) -0.0090(15)
C12 0.0515(18) 0.0430(19) 0.0362(16) -0.0091(14) 0.0288(15) -0.0078(16)
C13 0.124(3) 0.0496(18) 0.0430(14) -0.0058(13) 0.0325(17) 0.0210(19)
C14 0.124(3) 0.0496(18) 0.0430(14) -0.0058(13) 0.0325(17) 0.0210(19)
C15 0.0397(16) 0.0375(17) 0.0311(15) -0.0003(12) 0.0242(14) 0.0003(13)

loop_
_atom_type_symbol
_atom_type_description
_atom_type_scat_dispersion_real
_atom_type_scat_dispersion_imag
_atom_type_scat_source
C C 0.0033 0.0016 'International Tables Vol C Tables 4.2.6.8 and 6.1.1.4'
H H 0.0000 0.0000 'International Tables Vol C Tables 4.2.6.8 and 6.1.1.4'
Cd Cd -0.8075 1.2024 'International Tables Vol C Tables 4.2.6.8 and 6.1.1.4'
N N 0.0061 0.0033 'International Tables Vol C Tables 4.2.6.8 and 6.1.1.4'
O O 0.0106 0.0060 'International Tables Vol C Tables 4.2.6.8 and 6.1.1.4'

loop_
_geom_angle_atom_site_label_1
_geom_angle_atom_site_label_2
_geom_angle_atom_site_label_3
_geom_angle
_geom_angle_site_symmetry_1
_geom_angle_site_symmetry_3
N1 Cd1 N1 90.69(12) . 2
N1 Cd1 N4 96.33(9) . 8_455
N1 Cd1 N4 91.86(9) 2 8_455
N1 Cd1 N4 91.86(9) . 7_556
N1 Cd1 N4 96.33(9) 2 7_556
N4 Cd1 N4 168.35(13) 8_455 7_556
N1 Cd1 O1W 89.87(9) . 2
N1 Cd1 O1W 172.77(7) 2 2
N4 Cd1 O1W 80.91(9) 8_455 2
N4 Cd1 O1W 90.86(9) 7_556 2
N1 Cd1 O1W 172.77(7) . .
N1 Cd1 O1W 89.87(9) 2 .
N4 Cd1 O1W 90.86(9) 8_455 .
N4 Cd1 O1W 80.91(9) 7_556 .
O1W Cd1 O1W 90.48(10) 2 .
C3 N1 C1 104.9(2) . .
C3 N1 Cd1 128.21(19) . .
C1 N1 Cd1 126.8(2) . .
C3 N2 C2 106.5(3) . .
C3 N2 C4 126.9(2) . .
C2 N2 C4 126.6(2) . .
C12 N3 C14 105.2(3) . .
C12 N3 C11 128.9(3) . .
C14 N3 C11 125.2(3) . .
C12 N4 C13 104.9(3) . .
C12 N4 Cd1 130.0(2) . 7_556
C13 N4 Cd1 125.1(3) . 7_556
Cd1 O1W H1WA 98.3 . .
Cd1 O1W H1WB 115.0 . .
H1WA O1W H1WB 114.9 . .
H3WB O3W H3WA 109.5 . .
C2 C1 N1 110.0(3) . .
C2 C1 H1 125.0 . .
N1 C1 H1 125.0 . .
C1 C2 N2 106.4(3) . .
C1 C2 H2 126.8 . .
N2 C2 H2 126.8 . .
N1 C3 N2 112.2(3) . .
N1 C3 H3 123.9 . .
N2 C3 H3 123.9 . .
N2 C4 C5 110.3(2) . .
N2 C4 H4A 109.6 . .
C5 C4 H4A 109.6 . .
N2 C4 H4B 109.6 . .
C5 C4 H4B 109.6 . .
H4A C4 H4B 108.1 . .
C10 C5 C6 118.6(3) . .
C10 C5 C4 121.3(3) . .
C6 C5 C4 120.0(3) . .
C7 C6 C5 121.0(3) . .
C7 C6 H6 119.5 . .
C5 C6 H6 119.5 . .
C6 C7 C8 119.1(2) . .
C6 C7 C15 119.5(2) . .
C8 C7 C15 121.3(2) . .
C9 C8 C7 120.6(3) . .
C9 C8 H8 119.7 . .
C7 C8 H8 119.7 . .
C8 C9 C10 119.2(3) . .
C8 C9 C11 121.0(3) . .
C10 C9 C11 119.6(3) . .
C5 C10 C9 121.3(3) . .
C5 C10 H10 119.3 . .
C9 C10 H10 119.3 . .
N3 C11 C9 109.8(2) . .
N3 C11 H11A 109.7 . .
C9 C11 H11A 109.7 . .
N3 C11 H11B 109.7 . .
C9 C11 H11B 109.7 . .
H11A C11 H11B 108.2 . .
N4 C12 N3 112.8(3) . .
N4 C12 H12 123.6 . .
N3 C12 H12 123.6 . .
N4 C13 C14 110.0(4) . .
N4 C13 H13 125.0 . .
C14 C13 H13 125.0 . .
C13 C14 N3 107.0(3) . .
C13 C14 H14 126.5 . .
N3 C14 H14 126.5 . .
O2 C15 O1 125.1(3) . .
O2 C15 C7 117.1(3) . .
O1 C15 C7 117.8(2) . .

loop_
_geom_bond_atom_site_label_1
_geom_bond_atom_site_label_2
_geom_bond_distance
_geom_bond_site_symmetry_2
Cd1 N1 2.301(2) .
Cd1 N1 2.301(2) 2
Cd1 N4 2.328(3) 8_455
Cd1 N4 2.328(3) 7_556
Cd1 O1W 2.375(2) 2
Cd1 O1W 2.375(2) .
N1 C3 1.316(4) .
N1 C1 1.366(4) .
N2 C3 1.332(4) .
N2 C2 1.371(4) .
N2 C4 1.464(4) .
N3 C12 1.336(4) .
N3 C14 1.358(5) .
N3 C11 1.464(4) .
N4 C12 1.311(4) .
N4 C13 1.344(5) .
N4 Cd1 2.328(3) 7_556
O1 C15 1.249(4) .
O2 C15 1.243(4) .
O1W H1WA 0.7717 .
O1W H1WB 0.7886 .
O2W H2WA 0.8424 .
O3W H3WB 0.8501 .
O3W H3WA 0.8498 .
C1 C2 1.342(4) .
C1 H1 0.9300 .
C2 H2 0.9300 .
C3 H3 0.9300 .
C4 C5 1.509(4) .
C4 H4A 0.9700 .
C4 H4B 0.9700 .
C5 C10 1.383(4) .
C5 C6 1.395(4) .
C6 C7 1.387(4) .
C6 H6 0.9300 .
C7 C8 1.395(4) .
C7 C15 1.514(4) .
C8 C9 1.382(4) .
C8 H8 0.9300 .
C9 C10 1.390(4) .
C9 C11 1.516(4) .
C10 H10 0.9300 .
C11 H11A 0.9700 .
C11 H11B 0.9700 .
C12 H12 0.9300 .
C13 C14 1.345(6) .
C13 H13 0.9300 .
C14 H14 0.9300 .

loop_
_geom_hbond_atom_site_label_D
_geom_hbond_atom_site_label_H
_geom_hbond_atom_site_label_A
_geom_hbond_distance_DH
_geom_hbond_distance_HA
_geom_hbond_distance_DA
_geom_hbond_angle_DHA
_geom_hbond_site_symmetry_A
O1W H1WA O2W 0.77 1.97 2.738(2) 172.1 1_545
O1W H1WB O3W 0.79 1.91 2.685(4) 167.5 3_445
O2W H2WA O2 0.84 1.87 2.691(3) 163.2 6_566
O3W H3WB O1 0.85 1.87 2.719(3) 179.6 .
O3W H3WA O1 0.85 1.96 2.738(3) 151.8 7

loop_
_geom_torsion_atom_site_label_1
_geom_torsion_atom_site_label_2
_geom_torsion_atom_site_label_3
_geom_torsion_atom_site_label_4
_geom_torsion
_geom_torsion_site_symmetry_1
N1 Cd1 N1 C3 -36.9(2) 2
N4 Cd1 N1 C3 55.1(3) 8_455
N4 Cd1 N1 C3 -133.2(3) 7_556
O1W Cd1 N1 C3 135.9(2) 2
N1 Cd1 N1 C1 145.4(3) 2
N4 Cd1 N1 C1 -122.6(2) 8_455
N4 Cd1 N1 C1 49.1(2) 7_556
O1W Cd1 N1 C1 -41.8(2) 2
C3 N1 C1 C2 -0.6(4) .
Cd1 N1 C1 C2 177.5(2) .
N1 C1 C2 N2 0.9(4) .
C3 N2 C2 C1 -0.8(3) .
C4 N2 C2 C1 -179.2(3) .
C1 N1 C3 N2 0.1(3) .
Cd1 N1 C3 N2 -177.97(17) .
C2 N2 C3 N1 0.4(3) .
C4 N2 C3 N1 178.8(2) .
C3 N2 C4 C5 -118.9(3) .
C2 N2 C4 C5 59.2(4) .
N2 C4 C5 C10 -99.0(3) .
N2 C4 C5 C6 76.3(3) .
C10 C5 C6 C7 1.8(4) .
C4 C5 C6 C7 -173.6(3) .
C5 C6 C7 C8 0.0(4) .
C5 C6 C7 C15 177.1(3) .
C6 C7 C8 C9 -1.5(4) .
C15 C7 C8 C9 -178.6(3) .
C7 C8 C9 C10 1.3(4) .
C7 C8 C9 C11 176.6(3) .
C6 C5 C10 C9 -2.1(4) .
C4 C5 C10 C9 173.3(3) .
C8 C9 C10 C5 0.5(4) .
C11 C9 C10 C5 -174.8(3) .
C12 N3 C11 C9 -108.0(3) .
C14 N3 C11 C9 61.0(5) .
C8 C9 C11 N3 -109.6(3) .
C10 C9 C11 N3 65.6(4) .
C13 N4 C12 N3 -1.2(4) .
Cd1 N4 C12 N3 178.59(19) 7_556
C14 N3 C12 N4 1.7(4) .
C11 N3 C12 N4 172.4(3) .
C12 N4 C13 C14 0.3(6) .
Cd1 N4 C13 C14 -179.6(3) 7_556
N4 C13 C14 N3 0.7(6) .
C12 N3 C14 C13 -1.4(5) .
C11 N3 C14 C13 -172.6(4) .
C6 C7 C15 O2 20.4(4) .
C8 C7 C15 O2 -162.5(3) .
C6 C7 C15 O1 -158.0(3) .
C8 C7 C15 O1 19.1(4) .
